data_7125957
loop_
_publ_author_name
'Frogley, Benjamin J.'
'Hill, Anthony F.'
'Seitz, Antonia'

_publ_section_title
;
 Bi- and poly(carbyne) functionalised polycyclic aromatics.
;
_journal_issue 22
_journal_name_full 'Chemical communications (Cambridge, England)'
_journal_page_first 3265
_journal_page_last 3268
_journal_paper_doi 10.1039/d0cc00786b
_journal_volume 56
_journal_year 2020
_chemical_formula_moiety 'C28 H29 B N6 O2 W'
_chemical_formula_sum 'C28 H29 B N6 O2 W'
_chemical_formula_weight 676.23
_space_group_crystal_system monoclinic
_space_group_IT_number 14
_space_group_name_Hall '-P 2yn'
_space_group_name_H-M_alt 'P 1 21/n 1'
_atom_sites_solution_hydrogens mixed
_audit_creation_method SHELXL-2016/6
_audit_update_record
;
2019-11-05 deposited with the CCDC.	2020-02-10 downloaded from the CCDC.
;
_cell_angle_alpha 90
_cell_angle_beta 99.821(4)
_cell_angle_gamma 90
_cell_formula_units_Z 4
_cell_length_a 7.9431(4)
_cell_length_b 17.7548(8)
_cell_length_c 19.9617(9)
_cell_measurement_reflns_used 3809
_cell_measurement_temperature 150.0(1)
_cell_measurement_theta_max 70.4360
_cell_measurement_theta_min 4.9790
_cell_volume 2773.9(2)
_computing_cell_refinement 'CrysAlisPro 1.171.40.36a (Rigaku OD, 2018)'
_computing_data_collection 'CrysAlisPro 1.171.40.36a (Rigaku OD, 2018)'
_computing_data_reduction 'CrysAlisPro 1.171.40.36a (Rigaku OD, 2018)'
_computing_structure_refinement 'SHELXL-2016/6 (Sheldrick, 2016)'
_computing_structure_solution 'SHELXT 2014/5 (Sheldrick, 2014)'
_diffrn_ambient_temperature 150.0(1)
_diffrn_detector_area_resol_mean 8.1297
_diffrn_measured_fraction_theta_full 0.990
_diffrn_measured_fraction_theta_max 0.990
_diffrn_measurement_device_type 'SuperNova, Dual, Cu at home/near, EosS2'
_diffrn_measurement_method '\w scans'
_diffrn_radiation_type CuK\a
_diffrn_radiation_wavelength 1.54184
_diffrn_reflns_av_R_equivalents 0.0255
_diffrn_reflns_av_unetI/netI 0.0446
_diffrn_reflns_Laue_measured_fraction_full 0.990
_diffrn_reflns_Laue_measured_fraction_max 0.990
_diffrn_reflns_limit_h_max 7
_diffrn_reflns_limit_h_min -9
_diffrn_reflns_limit_k_max 19
_diffrn_reflns_limit_k_min -21
_diffrn_reflns_limit_l_max 23
_diffrn_reflns_limit_l_min -16
_diffrn_reflns_number 7988
_diffrn_reflns_point_group_measured_fraction_full 0.990
_diffrn_reflns_point_group_measured_fraction_max 0.990
_diffrn_reflns_theta_full 66.591
_diffrn_reflns_theta_max 66.591
_diffrn_reflns_theta_min 4.496
_diffrn_source 'micro-focus sealed X-ray tube'
_exptl_absorpt_coefficient_mu 8.007
_exptl_absorpt_correction_T_max 1.00000
_exptl_absorpt_correction_T_min 0.67996
_exptl_absorpt_correction_type multi-scan
_exptl_absorpt_process_details
;
CrysAlisPro 1.171.40.36a (Rigaku Oxford Diffraction, 2018)
Empirical absorption correction using spherical harmonics,
 implemented in SCALE3 ABSPACK scaling algorithm.
;
_exptl_crystal_colour 'dark red'
_exptl_crystal_density_diffrn 1.619
_exptl_crystal_description needle
_exptl_crystal_F_000 1336
_exptl_crystal_size_max 0.470
_exptl_crystal_size_mid 0.072
_exptl_crystal_size_min 0.047
_refine_diff_density_max 2.132
_refine_diff_density_min -1.471
_refine_diff_density_rms 0.149
_refine_ls_extinction_method none
_refine_ls_goodness_of_fit_ref 1.117
_refine_ls_hydrogen_treatment mixed
_refine_ls_matrix_type full
_refine_ls_number_parameters 353
_refine_ls_number_reflns 4854
_refine_ls_number_restraints 0
_refine_ls_restrained_S_all 1.117
_refine_ls_R_factor_all 0.0679
_refine_ls_R_factor_gt 0.0589
_refine_ls_shift/su_max 0.001
_refine_ls_shift/su_mean 0.000
_refine_ls_structure_factor_coef Fsqd
_refine_ls_weighting_details 'w=1/[\s^2^(Fo^2^)+(0.0615P)^2^+19.3663P] where P=(Fo^2^+2Fc^2^)/3'
_refine_ls_weighting_scheme calc
_refine_ls_wR_factor_gt 0.1409
_refine_ls_wR_factor_ref 0.1476
_reflns_Friedel_coverage 0.000
_reflns_number_gt 4239
_reflns_number_total 4854
_reflns_threshold_expression 'I > 2\s(I)'
_cod_data_source_file d0cc00786b2.cif
_cod_data_source_block Compound_7
_cod_depositor_comments 'Adding full bibliography for 7125951--7125959.cif.'
_cod_original_sg_symbol_H-M 'P 21/n'
_cod_database_code 7125957
_shelx_shelxl_version_number 2016/6
_shelx_space_group_comment
;
The symmetry employed for this shelxl refinement is uniquely defined
by the following loop, which should always be used as a source of
symmetry information in preference to the above space-group names.
They are only intended as comments.
;

loop_
_space_group_symop_operation_xyz
'x, y, z'
'-x+1/2, y+1/2, -z+1/2'
'-x, -y, -z'
'x-1/2, -y-1/2, z-1/2'

loop_
_atom_site_label
_atom_site_type_symbol
_atom_site_fract_x
_atom_site_fract_y
_atom_site_fract_z
_atom_site_U_iso_or_equiv
_atom_site_adp_type
_atom_site_occupancy
_atom_site_site_symmetry_order
_atom_site_calc_flag
_atom_site_refinement_flags_posn
_atom_site_refinement_flags_adp
W1 W 0.54766(4) 0.28238(2) 0.62295(2) 0.03573(15) Uani 1 1 d . .
N3 N 0.6606(8) 0.3733(4) 0.5681(3) 0.0331(14) Uani 1 1 d . .
N4 N 0.6729(8) 0.4450(4) 0.5932(3) 0.0304(14) Uani 1 1 d . .
N2 N 0.7246(8) 0.4134(4) 0.7177(3) 0.0336(14) Uani 1 1 d . .
N1 N 0.7157(8) 0.3365(4) 0.7133(4) 0.0354(15) Uani 1 1 d . .
N6 N 0.4311(8) 0.4459(4) 0.6584(4) 0.0330(14) Uani 1 1 d . .
N5 N 0.3695(8) 0.3755(4) 0.6412(4) 0.0376(16) Uani 1 1 d . .
C27 C 0.7387(10) 0.4899(5) 0.5493(5) 0.0376(19) Uani 1 1 d . .
O1 O 0.3889(11) 0.1682(5) 0.7136(6) 0.100(4) Uani 1 1 d . .
C16 C 0.1554(11) 0.4466(6) 0.6598(5) 0.046(2) Uani 1 1 d . .
H16 H 0.046271 0.462291 0.664398 0.055 Uiso 1 1 calc R U
O2 O 0.8076(12) 0.1537(5) 0.6039(6) 0.097(4) Uani 1 1 d . .
C25 C 0.7188(10) 0.3729(6) 0.5096(4) 0.041(2) Uani 1 1 d . .
C26 C 0.7691(11) 0.4456(6) 0.4961(5) 0.045(2) Uani 1 1 d . .
H26 H 0.814514 0.461152 0.458392 0.054 Uiso 1 1 calc R U
B1 B 0.6230(11) 0.4638(5) 0.6620(5) 0.0332(19) Uani 1 1 d . .
C20 C 0.8139(11) 0.3092(6) 0.7698(5) 0.044(2) Uani 1 1 d . .
C17 C 0.3025(11) 0.4904(5) 0.6700(4) 0.041(2) Uani 1 1 d . .
C22 C 0.8273(11) 0.4338(6) 0.7757(5) 0.043(2) Uani 1 1 d . .
C21 C 0.8851(12) 0.3681(6) 0.8094(5) 0.051(2) Uani 1 1 d . .
H21 H 0.958186 0.364468 0.850992 0.061 Uiso 1 1 calc R U
C15 C 0.2011(10) 0.3759(6) 0.6416(5) 0.043(2) Uani 1 1 d . .
C28 C 0.7655(13) 0.5720(5) 0.5580(6) 0.051(2) Uani 1 1 d . .
H28A H 0.658740 0.595937 0.561023 0.077 Uiso 1 1 calc R U
H28B H 0.809808 0.591855 0.519837 0.077 Uiso 1 1 calc R U
H28C H 0.845482 0.581373 0.598972 0.077 Uiso 1 1 calc R U
C14 C 0.0916(10) 0.3076(7) 0.6269(6) 0.055(3) Uani 1 1 d . .
H14A H 0.106252 0.286783 0.583875 0.083 Uiso 1 1 calc R U
H14B H -0.025981 0.321157 0.625346 0.083 Uiso 1 1 calc R U
H14C H 0.124105 0.270833 0.662011 0.083 Uiso 1 1 calc R U
C3 C 0.7137(16) 0.2039(6) 0.6114(7) 0.065(3) Uani 1 1 d . .
C24 C 0.7248(15) 0.3017(6) 0.4695(5) 0.058(3) Uani 1 1 d . .
H24A H 0.803445 0.267036 0.495141 0.087 Uiso 1 1 calc R U
H24B H 0.761891 0.313086 0.427324 0.087 Uiso 1 1 calc R U
H24C H 0.613067 0.279521 0.460482 0.087 Uiso 1 1 calc R U
C2 C 0.4502(13) 0.2101(6) 0.6825(7) 0.061(3) Uani 1 1 d . .
C19 C 0.8359(16) 0.2277(6) 0.7839(6) 0.066(3) Uani 1 1 d . .
H19A H 0.730609 0.206991 0.793136 0.100 Uiso 1 1 calc R U
H19B H 0.924163 0.220352 0.822617 0.100 Uiso 1 1 calc R U
H19C H 0.867174 0.202956 0.745068 0.100 Uiso 1 1 calc R U
C18 C 0.3291(14) 0.5709(6) 0.6899(6) 0.060(3) Uani 1 1 d . .
H18A H 0.393460 0.573990 0.735087 0.089 Uiso 1 1 calc R U
H18B H 0.220274 0.594945 0.688558 0.089 Uiso 1 1 calc R U
H18C H 0.390585 0.595755 0.658790 0.089 Uiso 1 1 calc R U
C1 C 0.4127(13) 0.2324(7) 0.5546(7) 0.063(3) Uani 1 1 d . .
C23 C 0.8656(15) 0.5123(7) 0.7967(6) 0.065(3) Uani 1 1 d . .
H23A H 0.908236 0.538685 0.761021 0.098 Uiso 1 1 calc R U
H23B H 0.950170 0.513110 0.837214 0.098 Uiso 1 1 calc R U
H23C H 0.763285 0.536434 0.805345 0.098 Uiso 1 1 calc R U
C13 C 0.1918(15) 0.2039(7) 0.4590(6) 0.064(3) Uani 1 1 d . .
H13 H 0.181791 0.255477 0.451223 0.076 Uiso 1 1 calc R U
C4 C 0.3123(16) 0.1779(8) 0.5103(6) 0.069(3) Uani 1 1 d . .
C12 C 0.0790(14) 0.1530(8) 0.4162(6) 0.065(3) Uani 1 1 d . .
C11 C -0.0477(17) 0.1827(10) 0.3602(7) 0.084(4) Uani 1 1 d . .
H11 H -0.056362 0.234128 0.351538 0.101 Uiso 1 1 calc R U
C7 C 0.0927(17) 0.0757(8) 0.4276(7) 0.074(3) Uani 1 1 d . .
C5 C 0.331(2) 0.0982(8) 0.5198(8) 0.086(4) Uani 1 1 d . .
H5 H 0.416452 0.079890 0.553555 0.103 Uiso 1 1 calc R U
C6 C 0.224(2) 0.0475(9) 0.4795(8) 0.099(5) Uani 1 1 d . .
H6 H 0.237905 -0.004062 0.486343 0.119 Uiso 1 1 calc R U
C8 C -0.0196(19) 0.0254(11) 0.3868(8) 0.095(5) Uani 1 1 d . .
H8 H -0.010746 -0.026355 0.393819 0.114 Uiso 1 1 calc R U
C10 C -0.148(2) 0.1351(12) 0.3229(8) 0.104(6) Uani 1 1 d . .
H10 H -0.225606 0.153183 0.286263 0.125 Uiso 1 1 calc R U
C9 C -0.142(2) 0.0547(13) 0.3366(8) 0.105(6) Uani 1 1 d . .
H9 H -0.221070 0.022930 0.311271 0.126 Uiso 1 1 calc R U
H1 H 0.642(10) 0.521(5) 0.682(4) 0.02(2) Uiso 1 1 d . .

loop_
_atom_site_aniso_label
_atom_site_aniso_U_11
_atom_site_aniso_U_22
_atom_site_aniso_U_33
_atom_site_aniso_U_23
_atom_site_aniso_U_13
_atom_site_aniso_U_12
W1 0.0257(2) 0.0301(2) 0.0509(3) 0.00591(17) 0.00509(15) -0.00169(15)
N3 0.033(3) 0.030(3) 0.038(4) 0.003(3) 0.009(3) 0.004(3)
N4 0.023(3) 0.024(3) 0.045(4) 0.006(3) 0.008(3) -0.003(2)
N2 0.027(3) 0.036(4) 0.040(4) 0.004(3) 0.011(3) 0.001(3)
N1 0.031(3) 0.035(4) 0.042(4) 0.003(3) 0.009(3) 0.003(3)
N6 0.021(3) 0.036(4) 0.044(4) 0.007(3) 0.013(3) 0.005(3)
N5 0.021(3) 0.040(4) 0.052(4) 0.008(3) 0.009(3) -0.001(3)
C27 0.026(4) 0.039(5) 0.049(5) 0.015(4) 0.008(3) -0.003(3)
O1 0.066(5) 0.069(6) 0.175(11) 0.064(7) 0.048(6) -0.007(4)
C16 0.026(4) 0.065(6) 0.050(5) 0.009(5) 0.015(4) 0.007(4)
O2 0.085(6) 0.055(5) 0.164(11) 0.033(6) 0.052(7) 0.033(5)
C25 0.030(4) 0.055(5) 0.037(4) 0.000(4) 0.004(3) 0.008(4)
C26 0.039(5) 0.059(6) 0.041(5) 0.005(4) 0.016(4) 0.001(4)
B1 0.027(4) 0.034(5) 0.040(5) 0.000(4) 0.009(4) -0.002(4)
C20 0.036(4) 0.053(6) 0.043(5) 0.015(4) 0.004(4) 0.009(4)
C17 0.038(4) 0.047(5) 0.039(4) 0.003(4) 0.013(4) 0.016(4)
C22 0.036(4) 0.055(6) 0.038(5) -0.005(4) 0.004(4) 0.001(4)
C21 0.041(5) 0.065(7) 0.043(5) 0.009(5) 0.000(4) 0.004(5)
C15 0.017(4) 0.054(6) 0.059(5) 0.018(5) 0.009(4) 0.002(4)
C28 0.050(5) 0.033(5) 0.073(7) 0.018(5) 0.020(5) -0.006(4)
C14 0.017(4) 0.069(7) 0.081(7) 0.007(6) 0.011(4) -0.006(4)
C3 0.073(7) 0.033(5) 0.093(9) 0.014(5) 0.029(7) -0.016(5)
C24 0.063(6) 0.062(7) 0.051(6) -0.010(5) 0.014(5) 0.009(5)
C2 0.042(5) 0.050(6) 0.090(8) 0.020(6) 0.012(5) 0.005(5)
C19 0.069(7) 0.054(7) 0.070(7) 0.019(6) -0.007(6) 0.004(5)
C18 0.056(6) 0.058(6) 0.069(7) -0.005(5) 0.021(5) 0.021(5)
C1 0.040(5) 0.062(7) 0.094(9) -0.007(6) 0.028(6) 0.005(5)
C23 0.067(7) 0.060(7) 0.064(7) -0.022(6) 0.001(6) -0.003(6)
C13 0.060(7) 0.058(7) 0.074(7) 0.000(6) 0.016(6) 0.010(5)
C4 0.065(7) 0.080(9) 0.062(7) -0.001(6) 0.011(6) -0.005(6)
C12 0.052(6) 0.081(8) 0.063(7) -0.016(6) 0.009(5) 0.003(6)
C11 0.068(8) 0.111(12) 0.071(8) -0.028(8) 0.008(7) 0.003(8)
C7 0.073(8) 0.066(8) 0.082(9) -0.013(7) 0.012(7) -0.015(6)
C5 0.105(11) 0.061(8) 0.084(9) 0.004(7) -0.008(8) -0.012(8)
C6 0.131(14) 0.070(9) 0.089(11) 0.009(8) -0.002(10) -0.011(9)
C8 0.087(10) 0.104(12) 0.096(11) -0.039(10) 0.022(9) -0.023(9)
C10 0.093(11) 0.140(17) 0.077(10) -0.033(11) 0.006(8) 0.002(11)
C9 0.079(10) 0.165(19) 0.071(9) -0.046(11) 0.011(8) -0.023(11)

loop_
_atom_type_symbol
_atom_type_description
_atom_type_scat_dispersion_real
_atom_type_scat_dispersion_imag
_atom_type_scat_source
C C 0.0181 0.0091 'International Tables Vol C Tables 4.2.6.8 and 6.1.1.4'
H H 0.0000 0.0000 'International Tables Vol C Tables 4.2.6.8 and 6.1.1.4'
B B 0.0090 0.0039 'International Tables Vol C Tables 4.2.6.8 and 6.1.1.4'
N N 0.0311 0.0180 'International Tables Vol C Tables 4.2.6.8 and 6.1.1.4'
O O 0.0492 0.0322 'International Tables Vol C Tables 4.2.6.8 and 6.1.1.4'
W W -5.4734 5.5774 'International Tables Vol C Tables 4.2.6.8 and 6.1.1.4'

loop_
_geom_angle_atom_site_label_1
_geom_angle_atom_site_label_2
_geom_angle_atom_site_label_3
_geom_angle
C1 W1 C3 83.5(5)
C1 W1 C2 83.9(5)
C3 W1 C2 87.2(4)
C1 W1 N3 102.7(4)
C3 W1 N3 97.0(3)
C2 W1 N3 172.5(4)
C1 W1 N5 100.0(4)
C3 W1 N5 176.5(4)
C2 W1 N5 93.3(4)
N3 W1 N5 82.2(2)
C1 W1 N1 175.5(4)
C3 W1 N1 94.5(4)
C2 W1 N1 91.9(4)
N3 W1 N1 81.5(3)
N5 W1 N1 82.0(3)
C25 N3 N4 108.3(7)
C25 N3 W1 131.3(6)
N4 N3 W1 120.4(5)
C27 N4 N3 108.8(7)
C27 N4 B1 129.9(7)
N3 N4 B1 121.3(6)
C22 N2 N1 109.8(7)
C22 N2 B1 129.0(8)
N1 N2 B1 121.2(7)
C20 N1 N2 106.8(7)
C20 N1 W1 133.8(6)
N2 N1 W1 119.4(5)
C17 N6 N5 109.4(7)
C17 N6 B1 130.0(8)
N5 N6 B1 120.6(6)
C15 N5 N6 108.0(7)
C15 N5 W1 131.5(6)
N6 N5 W1 120.4(4)
N4 C27 C26 107.5(8)
N4 C27 C28 124.5(8)
C26 C27 C28 127.9(8)
C15 C16 C17 107.3(7)
C15 C16 H16 126.4
C17 C16 H16 126.4
N3 C25 C26 108.7(8)
N3 C25 C24 121.4(9)
C26 C25 C24 129.9(9)
C27 C26 C25 106.7(8)
C27 C26 H26 126.7
C25 C26 H26 126.7
N4 B1 N2 109.7(7)
N4 B1 N6 108.5(7)
N2 B1 N6 107.7(7)
N4 B1 H1 119(4)
N2 B1 H1 105(4)
N6 B1 H1 106(4)
N1 C20 C21 109.4(9)
N1 C20 C19 123.0(9)
C21 C20 C19 127.7(9)
N6 C17 C16 106.9(8)
N6 C17 C18 122.3(9)
C16 C17 C18 130.8(8)
N2 C22 C21 107.1(9)
N2 C22 C23 124.2(9)
C21 C22 C23 128.7(9)
C20 C21 C22 106.9(8)
C20 C21 H21 126.5
C22 C21 H21 126.5
N5 C15 C16 108.4(8)
N5 C15 C14 122.9(9)
C16 C15 C14 128.6(8)
C27 C28 H28A 109.5
C27 C28 H28B 109.5
H28A C28 H28B 109.5
C27 C28 H28C 109.5
H28A C28 H28C 109.5
H28B C28 H28C 109.5
C15 C14 H14A 109.5
C15 C14 H14B 109.5
H14A C14 H14B 109.5
C15 C14 H14C 109.5
H14A C14 H14C 109.5
H14B C14 H14C 109.5
O2 C3 W1 176.6(10)
C25 C24 H24A 109.5
C25 C24 H24B 109.5
H24A C24 H24B 109.5
C25 C24 H24C 109.5
H24A C24 H24C 109.5
H24B C24 H24C 109.5
O1 C2 W1 176.6(12)
C20 C19 H19A 109.5
C20 C19 H19B 109.5
H19A C19 H19B 109.5
C20 C19 H19C 109.5
H19A C19 H19C 109.5
H19B C19 H19C 109.5
C17 C18 H18A 109.5
C17 C18 H18B 109.5
H18A C18 H18B 109.5
C17 C18 H18C 109.5
H18A C18 H18C 109.5
H18B C18 H18C 109.5
C4 C1 W1 166.9(11)
C22 C23 H23A 109.5
C22 C23 H23B 109.5
H23A C23 H23B 109.5
C22 C23 H23C 109.5
H23A C23 H23C 109.5
H23B C23 H23C 109.5
C4 C13 C12 121.3(12)
C4 C13 H13 119.3
C12 C13 H13 119.3
C13 C4 C5 118.7(13)
C13 C4 C1 118.3(13)
C5 C4 C1 122.9(12)
C7 C12 C13 119.7(12)
C7 C12 C11 120.2(12)
C13 C12 C11 120.1(13)
C10 C11 C12 118.4(17)
C10 C11 H11 120.8
C12 C11 H11 120.8
C12 C7 C8 120.2(14)
C12 C7 C6 119.4(12)
C8 C7 C6 120.4(15)
C6 C5 C4 121.4(14)
C6 C5 H5 119.3
C4 C5 H5 119.3
C5 C6 C7 119.3(14)
C5 C6 H6 120.3
C7 C6 H6 120.3
C9 C8 C7 118.5(18)
C9 C8 H8 120.8
C7 C8 H8 120.8
C11 C10 C9 122.1(18)
C11 C10 H10 119.0
C9 C10 H10 119.0
C8 C9 C10 120.6(16)
C8 C9 H9 119.7
C10 C9 H9 119.7

loop_
_geom_bond_atom_site_label_1
_geom_bond_atom_site_label_2
_geom_bond_distance
W1 C1 1.817(13)
W1 C3 1.959(12)
W1 C2 1.994(11)
W1 N3 2.223(7)
W1 N5 2.246(7)
W1 N1 2.267(7)
N3 C25 1.328(11)
N3 N4 1.366(9)
N4 C27 1.354(10)
N4 B1 1.529(11)
N2 C22 1.348(11)
N2 N1 1.369(10)
N2 B1 1.543(12)
N1 C20 1.347(11)
N6 C17 1.343(10)
N6 N5 1.364(10)
N6 B1 1.547(10)
N5 C15 1.340(10)
C27 C26 1.376(13)
C27 C28 1.478(13)
O1 C2 1.131(13)
C16 C15 1.373(14)
C16 C17 1.389(13)
C16 H16 0.9300
O2 C3 1.187(14)
C25 C26 1.391(14)
C25 C24 1.500(14)
C26 H26 0.9300
B1 H1 1.08(8)
C20 C21 1.373(15)
C20 C19 1.479(14)
C17 C18 1.490(14)
C22 C21 1.385(14)
C22 C23 1.473(14)
C21 H21 0.9300
C15 C14 1.492(14)
C28 H28A 0.9600
C28 H28B 0.9600
C28 H28C 0.9600
C14 H14A 0.9600
C14 H14B 0.9600
C14 H14C 0.9600
C24 H24A 0.9600
C24 H24B 0.9600
C24 H24C 0.9600
C19 H19A 0.9600
C19 H19B 0.9600
C19 H19C 0.9600
C18 H18A 0.9600
C18 H18B 0.9600
C18 H18C 0.9600
C1 C4 1.455(18)
C23 H23A 0.9600
C23 H23B 0.9600
C23 H23C 0.9600
C13 C4 1.358(17)
C13 C12 1.445(17)
C13 H13 0.9300
C4 C5 1.431(19)
C12 C7 1.393(19)
C12 C11 1.468(18)
C11 C10 1.30(2)
C11 H11 0.9300
C7 C8 1.418(18)
C7 C6 1.43(2)
C5 C6 1.40(2)
C5 H5 0.9300
C6 H6 0.9300
C8 C9 1.37(2)
C8 H8 0.9300
C10 C9 1.45(3)
C10 H10 0.9300
C9 H9 0.9300
